data_4503287
loop_
_publ_author_name
'Wang, Xin-Yi'
'Sevov, Slavi C.'

_publ_section_title
;
 A Series of Guest-Defined Metal-Complex/Disulfonate Frameworks of
 Hydrogen-Bonded [Co(en)2(ox)]+and 2,6-Naphtalenedisulfonate
;
_journal_issue 4
_journal_name_full 'Crystal Growth &amp; Design'
_journal_page_first 1265
_journal_paper_doi 10.1021/cg700968q
_journal_volume 8
_journal_year 2008
_chemical_formula_sum 'C17 H24 Co N5 O10 S'
_chemical_formula_weight 549.40
_chemical_name_common CoEnOX-26NDS-pnp
_chemical_name_systematic
; 
 ? 
;
_space_group_IT_number 2
_symmetry_cell_setting triclinic
_symmetry_space_group_name_Hall '-P 1'
_symmetry_space_group_name_H-M 'P -1'
_atom_sites_solution_hydrogens geom
_atom_sites_solution_primary direct
_atom_sites_solution_secondary difmap
_audit_creation_method SHELXL-97
_cell_angle_alpha 82.113(2)
_cell_angle_beta 85.852(2)
_cell_angle_gamma 88.226(2)
_cell_formula_units_Z 2
_cell_length_a 6.9070(2)
_cell_length_b 12.5690(3)
_cell_length_c 12.8507(3)
_cell_measurement_temperature 446(2)
_cell_volume 1101.92(5)
_computing_cell_refinement 'Bruker SMART'
_computing_data_collection 'Bruker SMART'
_computing_data_reduction 'Bruker SHELXTL-V5.1'
_computing_molecular_graphics Diomand
_computing_publication_material 'SHELXL-97 (Sheldrick, 1997)'
_computing_structure_refinement 'SHELXL-97 (Sheldrick, 1997)'
_computing_structure_solution 'SHELXS-97 (Sheldrick, 1990)'
_diffrn_ambient_temperature 100(2)
_diffrn_measured_fraction_theta_full 0.997
_diffrn_measured_fraction_theta_max 0.997
_diffrn_measurement_device_type 'CCD area detector'
_diffrn_measurement_method 'phi and omega scans'
_diffrn_radiation_monochromator graphite
_diffrn_radiation_source 'fine-focus sealed tube'
_diffrn_radiation_type MoK\a
_diffrn_radiation_wavelength 0.71073
_diffrn_reflns_av_R_equivalents 0.0243
_diffrn_reflns_av_sigmaI/netI 0.0175
_diffrn_reflns_limit_h_max 8
_diffrn_reflns_limit_h_min -8
_diffrn_reflns_limit_k_max 16
_diffrn_reflns_limit_k_min -16
_diffrn_reflns_limit_l_max 16
_diffrn_reflns_limit_l_min -16
_diffrn_reflns_number 25866
_diffrn_reflns_theta_full 27.50
_diffrn_reflns_theta_max 27.50
_diffrn_reflns_theta_min 1.60
_exptl_absorpt_coefficient_mu 0.939
_exptl_absorpt_correction_T_max 0.9372
_exptl_absorpt_correction_T_min 0.7658
_exptl_absorpt_correction_type multi-scan
_exptl_absorpt_process_details 'Blessing, R.H. (1995) Acta Cryst. A51, 33-38'
_exptl_crystal_colour orange
_exptl_crystal_density_diffrn 1.656
_exptl_crystal_density_meas ?
_exptl_crystal_density_method 'not measured'
_exptl_crystal_description Plate
_exptl_crystal_F_000 568
_exptl_crystal_size_max 0.30
_exptl_crystal_size_mid 0.15
_exptl_crystal_size_min 0.07
_refine_diff_density_max 0.439
_refine_diff_density_min -0.277
_refine_diff_density_rms 0.051
_refine_ls_extinction_method none
_refine_ls_goodness_of_fit_ref 1.114
_refine_ls_hydrogen_treatment constr
_refine_ls_matrix_type full
_refine_ls_number_parameters 308
_refine_ls_number_reflns 5036
_refine_ls_number_restraints 0
_refine_ls_restrained_S_all 1.114
_refine_ls_R_factor_all 0.0300
_refine_ls_R_factor_gt 0.0267
_refine_ls_shift/su_max 0.001
_refine_ls_shift/su_mean 0.000
_refine_ls_structure_factor_coef Fsqd
_refine_ls_weighting_details 'calc w=1/[\s^2^(Fo^2^)+(0.0352P)^2^+0.5192P] where P=(Fo^2^+2Fc^2^)/3'
_refine_ls_weighting_scheme calc
_refine_ls_wR_factor_gt 0.0742
_refine_ls_wR_factor_ref 0.0762
_reflns_number_gt 4613
_reflns_number_total 5036
_reflns_threshold_expression >2sigma(I)
_cod_data_source_file cg700968q-file001.cif
_cod_data_source_block CoEnOX-26NDS-pnp
_cod_depositor_comments
;
The following automatic conversions were performed:

'_refine_ls_hydrogen_treatment' value 'Constr' changed to 'constr'
according to /home/saulius/struct/CIF-dictionaries/cif_core.dic
dictionary named 'cif_core.dic' version 2.4.1 from 2010-06-29.

Automatic conversion script
Id: cif_fix_values 1715 2011-07-08 13:25:40Z adriana 

The following automatic conversions were performed:

'_exptl_crystal_density_meas' value 'not measured' was changed to '?'
- the value is perceived as not measured.

Automatic conversion script
Id: cif_fix_values 3008 2015-01-20 13:52:24Z robertas 
;
_cod_original_sg_symbol_H-M P-1
_cod_database_code 4503287

loop_
_symmetry_equiv_pos_as_xyz
'x, y, z'
'-x, -y, -z'

loop_
_atom_site_label
_atom_site_type_symbol
_atom_site_fract_x
_atom_site_fract_y
_atom_site_fract_z
_atom_site_U_iso_or_equiv
_atom_site_adp_type
_atom_site_occupancy
_atom_site_symmetry_multiplicity
_atom_site_calc_flag
_atom_site_refinement_flags
Co1 Co 0.37389(3) 0.290584(16) 0.002698(16) 0.02078(7) Uani 1 1 d .
S1 S 0.13815(6) 0.90892(3) 0.19426(3) 0.03063(10) Uani 1 1 d .
N1 N 0.3805(2) 0.39990(11) -0.12058(11) 0.0271(3) Uani 1 1 d .
H1B H 0.3207 0.4607 -0.1042 0.033 Uiso 1 1 calc R
H1C H 0.5043 0.4149 -0.1433 0.033 Uiso 1 1 calc R
N2 N 0.3397(2) 0.18862(12) -0.09558(12) 0.0301(3) Uani 1 1 d .
H2A H 0.4316 0.1363 -0.0882 0.036 Uiso 1 1 calc R
H2B H 0.2229 0.1581 -0.0813 0.036 Uiso 1 1 calc R
N3 N 0.3696(2) 0.18081(11) 0.12508(12) 0.0301(3) Uani 1 1 d .
H3B H 0.2825 0.1993 0.1753 0.036 Uiso 1 1 calc R
H3C H 0.3348 0.1177 0.1072 0.036 Uiso 1 1 calc R
N4 N 0.65371(19) 0.26894(11) -0.00353(11) 0.0257(3) Uani 1 1 d .
H4B H 0.6976 0.2602 -0.0695 0.031 Uiso 1 1 calc R
H4C H 0.7100 0.3272 0.0137 0.031 Uiso 1 1 calc R
N5 N 1.1202(4) 0.26247(18) 0.35625(18) 0.0661(6) Uani 1 1 d .
O1 O 0.1443(2) 0.79237(11) 0.20204(11) 0.0438(3) Uani 1 1 d .
O2 O -0.0273(2) 0.95810(13) 0.14268(11) 0.0488(4) Uani 1 1 d .
O3 O 0.3239(2) 0.95360(11) 0.15003(11) 0.0406(3) Uani 1 1 d .
O4 O 0.38634(16) 0.39812(9) 0.09462(9) 0.0265(2) Uani 1 1 d .
O5 O 0.19115(19) 0.50747(11) 0.17887(11) 0.0395(3) Uani 1 1 d .
O6 O -0.11983(17) 0.41811(10) 0.09309(11) 0.0344(3) Uani 1 1 d .
O7 O 0.09921(15) 0.31294(9) 0.01962(9) 0.0264(2) Uani 1 1 d .
O8 O 0.6461(2) 0.45744(17) 0.64443(13) 0.0584(4) Uani 1 1 d .
H9 H 0.7051 0.4664 0.6956 0.088 Uiso 1 1 calc R
O9 O 1.0474(4) 0.24144(17) 0.27700(15) 0.0784(6) Uani 1 1 d .
O10 O 1.2895(4) 0.2424(3) 0.3734(2) 0.1085(9) Uani 1 1 d .
C1 C -0.0546(3) 0.98744(15) 0.36205(15) 0.0350(4) Uani 1 1 d .
H1A H -0.1547 1.0039 0.3175 0.042 Uiso 1 1 calc R
C2 C 0.1128(3) 0.93964(14) 0.32601(14) 0.0313(4) Uani 1 1 d .
C3 C 0.2661(3) 0.91461(18) 0.39247(16) 0.0431(5) Uani 1 1 d .
H3A H 0.3798 0.8823 0.3673 0.052 Uiso 1 1 calc R
C4 C 0.2484(3) 0.93746(19) 0.49335(17) 0.0451(5) Uani 1 1 d .
H4A H 0.3501 0.9199 0.5367 0.054 Uiso 1 1 calc R
C5 C -0.0773(3) 1.01228(15) 0.46663(14) 0.0330(4) Uani 1 1 d .
C6 C 0.2196(2) 0.43676(13) 0.12185(13) 0.0258(3) Uani 1 1 d .
C7 C 0.0475(2) 0.38718(12) 0.07561(13) 0.0245(3) Uani 1 1 d .
C8 C 0.2803(3) 0.35780(17) -0.20325(15) 0.0370(4) Uani 1 1 d .
H8A H 0.3088 0.4009 -0.2709 0.044 Uiso 1 1 calc R
H8B H 0.1409 0.3591 -0.1871 0.044 Uiso 1 1 calc R
C9 C 0.3538(3) 0.24461(17) -0.20568(15) 0.0398(4) Uani 1 1 d .
H9A H 0.2763 0.2084 -0.2496 0.048 Uiso 1 1 calc R
H9B H 0.4876 0.2444 -0.2344 0.048 Uiso 1 1 calc R
C10 C 0.5655(3) 0.17010(16) 0.16536(15) 0.0376(4) Uani 1 1 d .
H10A H 0.5789 0.1030 0.2117 0.045 Uiso 1 1 calc R
H10B H 0.5885 0.2289 0.2042 0.045 Uiso 1 1 calc R
C11 C 0.7067(3) 0.17247(14) 0.07049(15) 0.0341(4) Uani 1 1 d .
H11A H 0.8386 0.1773 0.0904 0.041 Uiso 1 1 calc R
H11B H 0.6972 0.1078 0.0379 0.041 Uiso 1 1 calc R
C12 C 0.7651(3) 0.40874(18) 0.57637(16) 0.0421(4) Uani 1 1 d .
C13 C 0.6914(4) 0.3895(2) 0.4827(2) 0.0592(7) Uani 1 1 d .
H13A H 0.5635 0.4086 0.4692 0.071 Uiso 1 1 calc R
C14 C 0.9532(3) 0.3797(2) 0.59660(16) 0.0469(5) Uani 1 1 d .
H14A H 1.0016 0.3927 0.6592 0.056 Uiso 1 1 calc R
C15 C 0.8089(4) 0.3421(2) 0.41029(19) 0.0594(6) Uani 1 1 d .
H15A H 0.7620 0.3298 0.3471 0.071 Uiso 1 1 calc R
C16 C 1.0705(3) 0.3315(2) 0.52486(18) 0.0542(6) Uani 1 1 d .
H16A H 1.1979 0.3114 0.5385 0.065 Uiso 1 1 calc R
C17 C 0.9960(4) 0.31342(18) 0.43247(17) 0.0487(5) Uani 1 1 d .

loop_
_atom_site_aniso_label
_atom_site_aniso_U_11
_atom_site_aniso_U_22
_atom_site_aniso_U_33
_atom_site_aniso_U_23
_atom_site_aniso_U_13
_atom_site_aniso_U_12
Co1 0.01742(11) 0.01999(11) 0.02623(12) -0.00851(8) -0.00056(7) 0.00050(7)
S1 0.0340(2) 0.0297(2) 0.0294(2) -0.01099(16) 0.00280(16) -0.00061(16)
N1 0.0251(7) 0.0258(7) 0.0308(7) -0.0068(5) -0.0003(5) 0.0017(5)
N2 0.0249(7) 0.0296(7) 0.0390(8) -0.0160(6) -0.0029(6) 0.0007(5)
N3 0.0289(7) 0.0267(7) 0.0338(8) -0.0035(6) 0.0031(6) 0.0007(5)
N4 0.0210(6) 0.0261(7) 0.0312(7) -0.0091(5) -0.0009(5) 0.0016(5)
N5 0.0837(17) 0.0584(13) 0.0510(13) -0.0055(10) 0.0245(11) 0.0042(12)
O1 0.0596(9) 0.0305(7) 0.0424(8) -0.0152(6) 0.0122(6) -0.0094(6)
O2 0.0474(8) 0.0640(10) 0.0373(7) -0.0149(7) -0.0083(6) 0.0126(7)
O3 0.0424(8) 0.0336(7) 0.0461(8) -0.0133(6) 0.0127(6) -0.0064(6)
O4 0.0215(5) 0.0272(6) 0.0333(6) -0.0132(5) -0.0021(4) 0.0003(4)
O5 0.0355(7) 0.0434(7) 0.0457(8) -0.0285(6) -0.0038(6) 0.0052(6)
O6 0.0213(6) 0.0351(7) 0.0489(8) -0.0162(6) 0.0014(5) 0.0040(5)
O7 0.0193(5) 0.0281(6) 0.0342(6) -0.0136(5) -0.0002(4) 0.0004(4)
O8 0.0421(8) 0.0923(13) 0.0464(9) -0.0317(9) -0.0026(7) 0.0055(8)
O9 0.1184(18) 0.0699(13) 0.0447(10) -0.0155(9) 0.0197(11) 0.0092(12)
O10 0.0754(16) 0.148(3) 0.1046(19) -0.0476(18) 0.0253(14) 0.0264(16)
C1 0.0327(9) 0.0406(10) 0.0339(9) -0.0133(8) -0.0048(7) 0.0068(7)
C2 0.0337(9) 0.0310(8) 0.0305(8) -0.0114(7) 0.0012(7) 0.0006(7)
C3 0.0332(10) 0.0574(12) 0.0413(11) -0.0201(9) -0.0017(8) 0.0161(9)
C4 0.0344(10) 0.0646(14) 0.0397(10) -0.0203(10) -0.0081(8) 0.0170(9)
C5 0.0305(9) 0.0367(9) 0.0337(9) -0.0125(7) -0.0020(7) 0.0054(7)
C6 0.0253(8) 0.0254(8) 0.0279(8) -0.0084(6) -0.0018(6) 0.0004(6)
C7 0.0225(7) 0.0236(7) 0.0279(8) -0.0054(6) -0.0003(6) 0.0002(6)
C8 0.0307(9) 0.0493(11) 0.0318(9) -0.0072(8) -0.0049(7) 0.0021(8)
C9 0.0416(10) 0.0480(11) 0.0342(9) -0.0202(8) -0.0035(8) -0.0013(8)
C10 0.0380(10) 0.0391(10) 0.0354(9) -0.0009(8) -0.0091(8) 0.0030(8)
C11 0.0267(8) 0.0314(9) 0.0444(10) -0.0055(7) -0.0065(7) 0.0065(7)
C12 0.0392(10) 0.0549(12) 0.0336(10) -0.0111(9) -0.0010(8) -0.0023(9)
C13 0.0504(13) 0.0828(18) 0.0514(13) -0.0291(13) -0.0185(11) 0.0123(12)
C14 0.0410(11) 0.0693(15) 0.0304(10) -0.0049(9) -0.0049(8) -0.0018(10)
C15 0.0734(17) 0.0715(16) 0.0383(11) -0.0222(11) -0.0124(11) 0.0077(13)
C16 0.0419(12) 0.0742(16) 0.0445(12) -0.0038(11) 0.0007(9) 0.0064(11)
C17 0.0591(13) 0.0480(12) 0.0362(11) -0.0039(9) 0.0110(9) 0.0020(10)

loop_
_atom_type_symbol
_atom_type_description
_atom_type_scat_dispersion_real
_atom_type_scat_dispersion_imag
_atom_type_scat_source
C C 0.0033 0.0016 'International Tables Vol C Tables 4.2.6.8 and 6.1.1.4'
H H 0.0000 0.0000 'International Tables Vol C Tables 4.2.6.8 and 6.1.1.4'
N N 0.0061 0.0033 'International Tables Vol C Tables 4.2.6.8 and 6.1.1.4'
O O 0.0106 0.0060 'International Tables Vol C Tables 4.2.6.8 and 6.1.1.4'
S S 0.1246 0.1234 'International Tables Vol C Tables 4.2.6.8 and 6.1.1.4'
Co Co 0.3494 0.9721 'International Tables Vol C Tables 4.2.6.8 and 6.1.1.4'

loop_
_geom_angle_atom_site_label_1
_geom_angle_atom_site_label_2
_geom_angle_atom_site_label_3
_geom_angle
_geom_angle_site_symmetry_1
_geom_angle_site_symmetry_3
O7 Co1 O4 85.00(5) . .
O7 Co1 N4 175.75(5) . .
O4 Co1 N4 91.69(5) . .
O7 Co1 N3 91.63(6) . .
O4 Co1 N3 89.07(6) . .
N4 Co1 N3 85.64(6) . .
O7 Co1 N1 88.89(6) . .
O4 Co1 N1 91.25(5) . .
N4 Co1 N1 93.85(6) . .
N3 Co1 N1 179.41(6) . .
O7 Co1 N2 90.47(5) . .
O4 Co1 N2 174.63(5) . .
N4 Co1 N2 92.96(6) . .
N3 Co1 N2 93.95(6) . .
N1 Co1 N2 85.76(6) . .
O2 S1 O1 113.48(10) . .
O2 S1 O3 113.81(10) . .
O1 S1 O3 110.77(8) . .
O2 S1 C2 106.34(8) . .
O1 S1 C2 106.28(8) . .
O3 S1 C2 105.43(8) . .
C8 N1 Co1 107.95(11) . .
C8 N1 H1B 110.1 . .
Co1 N1 H1B 110.1 . .
C8 N1 H1C 110.1 . .
Co1 N1 H1C 110.1 . .
H1B N1 H1C 108.4 . .
C9 N2 Co1 110.04(11) . .
C9 N2 H2A 109.7 . .
Co1 N2 H2A 109.7 . .
C9 N2 H2B 109.7 . .
Co1 N2 H2B 109.7 . .
H2A N2 H2B 108.2 . .
C10 N3 Co1 108.83(11) . .
C10 N3 H3B 109.9 . .
Co1 N3 H3B 109.9 . .
C10 N3 H3C 109.9 . .
Co1 N3 H3C 109.9 . .
H3B N3 H3C 108.3 . .
C11 N4 Co1 110.13(11) . .
C11 N4 H4B 109.6 . .
Co1 N4 H4B 109.6 . .
C11 N4 H4C 109.6 . .
Co1 N4 H4C 109.6 . .
H4B N4 H4C 108.1 . .
O10 N5 O9 123.1(2) . .
O10 N5 C17 119.1(3) . .
O9 N5 C17 117.8(3) . .
C6 O4 Co1 113.27(10) . .
C7 O7 Co1 113.83(10) . .
C12 O8 H9 109.5 . .
C2 C1 C5 120.73(17) . .
C2 C1 H1A 119.6 . .
C5 C1 H1A 119.6 . .
C1 C2 C3 120.31(16) . .
C1 C2 S1 120.00(14) . .
C3 C2 S1 119.69(13) . .
C4 C3 C2 120.28(17) . .
C4 C3 H3A 119.9 . .
C2 C3 H3A 119.9 . .
C3 C4 C5 121.01(18) . 2_576
C3 C4 H4A 119.5 . .
C5 C4 H4A 119.5 2_576 .
C5 C5 C1 119.0(2) 2_576 .
C5 C5 C4 118.6(2) 2_576 2_576
C1 C5 C4 122.34(17) . 2_576
O5 C6 O4 125.10(15) . .
O5 C6 C7 120.73(14) . .
O4 C6 C7 114.17(13) . .
O6 C7 O7 125.05(15) . .
O6 C7 C6 121.31(14) . .
O7 C7 C6 113.63(13) . .
N1 C8 C9 106.52(15) . .
N1 C8 H8A 110.4 . .
C9 C8 H8A 110.4 . .
N1 C8 H8B 110.4 . .
C9 C8 H8B 110.4 . .
H8A C8 H8B 108.6 . .
N2 C9 C8 107.73(14) . .
N2 C9 H9A 110.2 . .
C8 C9 H9A 110.2 . .
N2 C9 H9B 110.2 . .
C8 C9 H9B 110.2 . .
H9A C9 H9B 108.5 . .
N3 C10 C11 106.29(15) . .
N3 C10 H10A 110.5 . .
C11 C10 H10A 110.5 . .
N3 C10 H10B 110.5 . .
C11 C10 H10B 110.5 . .
H10A C10 H10B 108.7 . .
N4 C11 C10 106.46(14) . .
N4 C11 H11A 110.4 . .
C10 C11 H11A 110.4 . .
N4 C11 H11B 110.4 . .
C10 C11 H11B 110.4 . .
H11A C11 H11B 108.6 . .
O8 C12 C14 122.09(19) . .
O8 C12 C13 117.71(19) . .
C14 C12 C13 120.2(2) . .
C15 C13 C12 119.6(2) . .
C15 C13 H13A 120.2 . .
C12 C13 H13A 120.2 . .
C12 C14 C16 120.4(2) . .
C12 C14 H14A 119.8 . .
C16 C14 H14A 119.8 . .
C17 C15 C13 119.2(2) . .
C17 C15 H15A 120.4 . .
C13 C15 H15A 120.4 . .
C14 C16 C17 118.8(2) . .
C14 C16 H16A 120.6 . .
C17 C16 H16A 120.6 . .
C15 C17 C16 121.9(2) . .
C15 C17 N5 119.2(2) . .
C16 C17 N5 118.9(2) . .

loop_
_geom_bond_atom_site_label_1
_geom_bond_atom_site_label_2
_geom_bond_distance
_geom_bond_site_symmetry_2
Co1 O7 1.9105(11) .
Co1 O4 1.9209(11) .
Co1 N4 1.9408(13) .
Co1 N3 1.9437(14) .
Co1 N1 1.9482(14) .
Co1 N2 1.9492(14) .
S1 O2 1.4426(15) .
S1 O1 1.4541(14) .
S1 O3 1.4614(14) .
S1 C2 1.7829(17) .
N1 C8 1.474(2) .
N1 H1B 0.9000 .
N1 H1C 0.9000 .
N2 C9 1.489(3) .
N2 H2A 0.9000 .
N2 H2B 0.9000 .
N3 C10 1.479(2) .
N3 H3B 0.9000 .
N3 H3C 0.9000 .
N4 C11 1.488(2) .
N4 H4B 0.9000 .
N4 H4C 0.9000 .
N5 O10 1.218(3) .
N5 O9 1.231(3) .
N5 C17 1.457(3) .
O4 C6 1.2800(19) .
O5 C6 1.230(2) .
O6 C7 1.2233(19) .
O7 C7 1.2816(19) .
O8 C12 1.352(2) .
O8 H9 0.8200 .
C1 C2 1.367(2) .
C1 C5 1.418(2) .
C1 H1A 0.9300 .
C2 C3 1.409(3) .
C3 C4 1.362(3) .
C3 H3A 0.9300 .
C4 C5 1.420(2) 2_576
C4 H4A 0.9300 .
C5 C5 1.417(4) 2_576
C5 C4 1.420(2) 2_576
C6 C7 1.550(2) .
C8 C9 1.499(3) .
C8 H8A 0.9700 .
C8 H8B 0.9700 .
C9 H9A 0.9700 .
C9 H9B 0.9700 .
C10 C11 1.503(3) .
C10 H10A 0.9700 .
C10 H10B 0.9700 .
C11 H11A 0.9700 .
C11 H11B 0.9700 .
C12 C14 1.371(3) .
C12 C13 1.394(3) .
C13 C15 1.375(3) .
C13 H13A 0.9300 .
C14 C16 1.375(3) .
C14 H14A 0.9300 .
C15 C17 1.370(4) .
C15 H15A 0.9300 .
C16 C17 1.377(3) .
C16 H16A 0.9300 .
